data_1517166
loop_
_publ_author_name
'Braunschweig, Holger'
'Dewhurst, Rian D.'
'Hupp, Florian'
'Kaufmann, Christina'
'Phukan, Ashwini K.'
'Schneider, Christoph'
'Ye, Qing'

_publ_section_title
;
 Gauging metal Lewis basicity of zerovalent iron complexes via metal-only
 Lewis pairs
;
_journal_issue 10
_journal_name_full 'Chemical Science'
_journal_page_first 4099
_journal_paper_doi 10.1039/C4SC01539H
_journal_volume 5
_journal_year 2014
_chemical_formula_moiety 'C13 H16 Fe N4 O3'
_chemical_formula_sum 'C13 H16 Fe N4 O3'
_chemical_formula_weight 332.15
_chemical_name_common
;
?
;
_chemical_name_systematic
;
?
;
_space_group_IT_number 96
_symmetry_cell_setting tetragonal
_symmetry_space_group_name_Hall 'P 4nw 2abw'
_symmetry_space_group_name_H-M 'P 43 21 2'
_atom_sites_solution_hydrogens geom
_atom_sites_solution_primary direct
_atom_sites_solution_secondary difmap
_audit_creation_method SHELXL-97
_cell_angle_alpha 90.00
_cell_angle_beta 90.00
_cell_angle_gamma 90.00
_cell_formula_units_Z 4
_cell_length_a 7.9922(6)
_cell_length_b 7.9922(6)
_cell_length_c 23.1283(17)
_cell_measurement_reflns_used 5217
_cell_measurement_temperature 100(2)
_cell_measurement_theta_max 26.36
_cell_measurement_theta_min 3.10
_cell_volume 1477.33(19)
_computing_cell_refinement 'Saint+ ver. 7.68A (Bruker AXS)'
_computing_data_collection 'APEX2 ver. 2010.3 (Bruker AXS)'
_computing_data_reduction 'Saint+ ver. 7.68A (Bruker AXS)'
_computing_molecular_graphics 'XP ver. 5.1 (Bruker AXS, 1998)'
_computing_publication_material 'SHELXL-97 (Sheldrick, 2008)'
_computing_structure_refinement 'SHELXL-97 (Sheldrick, 1997)'
_computing_structure_solution 'SHELXS-97 (Sheldrick, 1990)'
_diffrn_ambient_temperature 100(2)
_diffrn_detector_area_resol_mean 8.333
_diffrn_measured_fraction_theta_full 1.000
_diffrn_measured_fraction_theta_max 1.000
_diffrn_measurement_device_type 'Bruker X8-APEX II'
_diffrn_measurement_method '\f and \w scans'
_diffrn_radiation_monochromator 'multi-layer mirror'
_diffrn_radiation_source 'rotating anode'
_diffrn_radiation_type MoK\a
_diffrn_radiation_wavelength 0.71073
_diffrn_reflns_av_R_equivalents 0.0495
_diffrn_reflns_av_sigmaI/netI 0.0203
_diffrn_reflns_limit_h_max 10
_diffrn_reflns_limit_h_min -10
_diffrn_reflns_limit_k_max 10
_diffrn_reflns_limit_k_min -10
_diffrn_reflns_limit_l_max 29
_diffrn_reflns_limit_l_min -29
_diffrn_reflns_number 26852
_diffrn_reflns_theta_full 26.00
_diffrn_reflns_theta_max 26.80
_diffrn_reflns_theta_min 2.70
_exptl_absorpt_coefficient_mu 1.036
_exptl_absorpt_correction_T_max 0.7454
_exptl_absorpt_correction_T_min 0.6544
_exptl_absorpt_correction_type multi-scan
_exptl_absorpt_process_details 'Sadabs 2008/1 (Bruker 2008)'
_exptl_crystal_colour yellow
_exptl_crystal_density_diffrn 1.493
_exptl_crystal_density_method 'not measured'
_exptl_crystal_description block
_exptl_crystal_F_000 688
_exptl_crystal_size_max 0.18
_exptl_crystal_size_mid 0.06
_exptl_crystal_size_min 0.04
_refine_diff_density_max 0.277
_refine_diff_density_min -0.618
_refine_diff_density_rms 0.055
_refine_ls_abs_structure_details 'Flack H D (1983), Acta Cryst. A39, 876-881'
_refine_ls_abs_structure_Flack 0.03(5)
_refine_ls_extinction_method none
_refine_ls_goodness_of_fit_ref 1.052
_refine_ls_hydrogen_treatment constr
_refine_ls_matrix_type full
_refine_ls_number_parameters 99
_refine_ls_number_reflns 1582
_refine_ls_number_restraints 0
_refine_ls_restrained_S_all 1.052
_refine_ls_R_factor_all 0.0396
_refine_ls_R_factor_gt 0.0287
_refine_ls_shift/su_max 0.000
_refine_ls_shift/su_mean 0.000
_refine_ls_structure_factor_coef Fsqd
_refine_ls_weighting_details 'calc w=1/[\s^2^(Fo^2^)+(0.0391P)^2^+0.4187P] where P=(Fo^2^+2Fc^2^)/3'
_refine_ls_weighting_scheme calc
_refine_ls_wR_factor_gt 0.0688
_refine_ls_wR_factor_ref 0.0740
_reflns_number_gt 1336
_reflns_number_total 1582
_reflns_threshold_expression >2sigma(I)
_cod_data_source_file c4sc01539h2.cif
_cod_data_source_block 1e
_cod_depositor_comments
;
The following automatic conversions were performed:

'_symmetry_cell_setting' value 'Tetragonal' changed to 'tetragonal'
according to
/usr/data/users/saulius/crontab/automatic-downloads/rss-feeds/RSC/lib/dictionaries/cif_core.dic
dictionary named 'cif_core.dic' version 2.4.2 from 2011-04-26.

Automatic conversion script
Id: cif_fix_values 2281 2013-09-26 08:29:07Z andrius 

 Adding full bibliography for 1517166--1517175.cif.
;
_cod_original_sg_symbol_H-M P4(3)2(1)2
_cod_database_code 1517166

loop_
_symmetry_equiv_pos_as_xyz
'x, y, z'
'-x, -y, z+1/2'
'-y+1/2, x+1/2, z+3/4'
'y+1/2, -x+1/2, z+1/4'
'-x+1/2, y+1/2, -z+3/4'
'x+1/2, -y+1/2, -z+1/4'
'y, x, -z'
'-y, -x, -z+1/2'

loop_
_atom_site_label
_atom_site_type_symbol
_atom_site_fract_x
_atom_site_fract_y
_atom_site_fract_z
_atom_site_U_iso_or_equiv
_atom_site_adp_type
_atom_site_occupancy
_atom_site_symmetry_multiplicity
_atom_site_calc_flag
_atom_site_refinement_flags
Fe1 Fe 0.00417(4) 0.00417(4) 0.0000 0.01770(12) Uani 1 2 d S
O1 O 0.2636(2) 0.2636(2) 0.0000 0.0508(8) Uani 1 2 d S
C1 C 0.1613(3) 0.1613(3) 0.0000 0.0284(7) Uani 1 2 d S
C5 C 0.0857(3) 0.0432(3) 0.17858(8) 0.0238(5) Uani 1 1 d .
H5 H 0.0707 0.0981 0.2147 0.029 Uiso 1 1 calc R
N4 N 0.0182(2) 0.0908(2) 0.12607(7) 0.0197(4) Uani 1 1 d .
C4 C 0.1759(3) -0.0942(3) 0.16896(9) 0.0298(5) Uani 1 1 d .
H4 H 0.2387 -0.1553 0.1967 0.036 Uiso 1 1 calc R
C3 C 0.0621(3) -0.0171(2) 0.08300(8) 0.0199(4) Uani 1 1 d .
O2 O -0.3494(2) 0.0276(2) 0.03294(7) 0.0352(4) Uani 1 1 d .
C2 C -0.2099(3) 0.0274(3) 0.01830(9) 0.0244(5) Uani 1 1 d .
N8 N 0.1604(2) -0.1307(2) 0.11054(7) 0.0279(5) Uani 1 1 d .
C7 C -0.0829(3) 0.2413(3) 0.11920(9) 0.0294(5) Uani 1 1 d .
H7A H -0.0607 0.2913 0.0813 0.044 Uiso 1 1 calc R
H7B H -0.0543 0.3217 0.1496 0.044 Uiso 1 1 calc R
H7C H -0.2017 0.2122 0.1221 0.044 Uiso 1 1 calc R
C6 C 0.2495(4) -0.2681(4) 0.08362(11) 0.0549(10) Uani 1 1 d .
H6A H 0.1705 -0.3581 0.0744 0.082 Uiso 1 1 calc R
H6B H 0.3351 -0.3102 0.1102 0.082 Uiso 1 1 calc R
H6C H 0.3030 -0.2289 0.0480 0.082 Uiso 1 1 calc R

loop_
_atom_site_aniso_label
_atom_site_aniso_U_11
_atom_site_aniso_U_22
_atom_site_aniso_U_33
_atom_site_aniso_U_23
_atom_site_aniso_U_13
_atom_site_aniso_U_12
Fe1 0.02134(15) 0.02134(15) 0.01044(19) 0.00115(10) -0.00115(10) 0.00259(17)
O1 0.0620(13) 0.0620(13) 0.0284(12) 0.0179(10) -0.0179(10) -0.0337(15)
C1 0.0378(11) 0.0378(11) 0.0095(12) 0.0061(9) -0.0061(9) -0.0049(16)
C5 0.0276(11) 0.0328(13) 0.0110(8) 0.0035(8) -0.0027(8) -0.0053(10)
N4 0.0220(10) 0.0248(9) 0.0122(7) 0.0010(6) -0.0026(7) -0.0010(8)
C4 0.0326(13) 0.0446(15) 0.0121(10) 0.0074(9) -0.0045(9) 0.0003(11)
C3 0.0203(10) 0.0252(11) 0.0142(9) 0.0027(8) 0.0006(7) 0.0032(9)
O2 0.0258(9) 0.0444(12) 0.0353(9) -0.0098(8) 0.0019(7) 0.0028(8)
C2 0.0327(13) 0.0253(13) 0.0152(9) -0.0038(8) -0.0044(8) 0.0027(10)
N8 0.0333(11) 0.0359(12) 0.0144(8) 0.0033(8) -0.0003(8) 0.0110(9)
C7 0.0388(14) 0.0300(12) 0.0195(10) -0.0064(9) -0.0065(10) 0.0068(11)
C6 0.075(2) 0.065(2) 0.0251(11) -0.0011(13) -0.0096(14) 0.0482(17)

loop_
_atom_type_symbol
_atom_type_description
_atom_type_scat_dispersion_real
_atom_type_scat_dispersion_imag
_atom_type_scat_source
C C 0.0033 0.0016 'International Tables Vol C Tables 4.2.6.8 and 6.1.1.4'
H H 0.0000 0.0000 'International Tables Vol C Tables 4.2.6.8 and 6.1.1.4'
N N 0.0061 0.0033 'International Tables Vol C Tables 4.2.6.8 and 6.1.1.4'
O O 0.0106 0.0060 'International Tables Vol C Tables 4.2.6.8 and 6.1.1.4'
Fe Fe 0.3463 0.8444 'International Tables Vol C Tables 4.2.6.8 and 6.1.1.4'

loop_
_geom_angle_atom_site_label_1
_geom_angle_atom_site_label_2
_geom_angle_atom_site_label_3
_geom_angle
_geom_angle_site_symmetry_1
_geom_angle_site_symmetry_3
C2 Fe1 C2 105.02(14) 7 .
C2 Fe1 C1 127.49(7) 7 .
C2 Fe1 C1 127.49(7) . .
C2 Fe1 C3 90.18(9) 7 7
C2 Fe1 C3 97.14(9) . 7
C1 Fe1 C3 84.00(6) . 7
C2 Fe1 C3 97.14(9) 7 .
C2 Fe1 C3 90.17(9) . .
C1 Fe1 C3 84.00(6) . .
C3 Fe1 C3 168.00(12) 7 .
O1 C1 Fe1 180.0(3) . .
C4 C5 N4 106.92(18) . .
C4 C5 H5 126.5 . .
N4 C5 H5 126.5 . .
C3 N4 C5 111.58(17) . .
C3 N4 C7 125.79(16) . .
C5 N4 C7 122.62(17) . .
C5 C4 N8 106.70(18) . .
C5 C4 H4 126.7 . .
N8 C4 H4 126.7 . .
N8 C3 N4 103.22(16) . .
N8 C3 Fe1 130.24(15) . .
N4 C3 Fe1 126.41(14) . .
O2 C2 Fe1 173.3(2) . .
C3 N8 C4 111.57(18) . .
C3 N8 C6 126.08(18) . .
C4 N8 C6 122.24(19) . .
N4 C7 H7A 109.5 . .
N4 C7 H7B 109.5 . .
H7A C7 H7B 109.5 . .
N4 C7 H7C 109.5 . .
H7A C7 H7C 109.5 . .
H7B C7 H7C 109.5 . .
N8 C6 H6A 109.5 . .
N8 C6 H6B 109.5 . .
H6A C6 H6B 109.5 . .
N8 C6 H6C 109.5 . .
H6A C6 H6C 109.5 . .
H6B C6 H6C 109.5 . .

loop_
_geom_bond_atom_site_label_1
_geom_bond_atom_site_label_2
_geom_bond_distance
_geom_bond_site_symmetry_2
Fe1 C2 1.772(2) 7
Fe1 C2 1.772(2) .
Fe1 C1 1.776(3) .
Fe1 C3 1.9819(18) 7
Fe1 C3 1.9819(18) .
O1 C1 1.157(4) .
C5 C4 1.332(3) .
C5 N4 1.382(2) .
C5 H5 0.9500 .
N4 C3 1.363(3) .
N4 C7 1.458(3) .
C4 N8 1.388(3) .
C4 H4 0.9500 .
C3 N8 1.359(3) .
O2 C2 1.166(3) .
N8 C6 1.450(3) .
C7 H7A 0.9800 .
C7 H7B 0.9800 .
C7 H7C 0.9800 .
C6 H6A 0.9800 .
C6 H6B 0.9800 .
C6 H6C 0.9800 .
